data_7154239
loop_
_publ_author_name
'Mao, Dan'
'Tang, Jun'
'Wang, Wenbo'
'Liu, Xin'
'Wu, Shengying'
'Yu, Jianjun'
'Wang, Limin'

_publ_section_title
;
 A Sc(OTf)3-catalyzed cascade reaction of o-aminoacetophenone with
 methanamine: construction of dibenzo[b,h][1,6]naphthyridine derivatives.
;
_journal_issue 7
_journal_name_full 'Organic &amp; biomolecular chemistry'
_journal_page_first 2122
_journal_page_last 2128
_journal_paper_doi 10.1039/c4ob02220c
_journal_volume 13
_journal_year 2015
_chemical_formula_sum 'C23 H18 N2'
_chemical_formula_weight 322.39
_chemical_name_systematic
;
?
;
_space_group_IT_number 14
_symmetry_cell_setting monoclinic
_symmetry_space_group_name_Hall '-P 2ybc'
_symmetry_space_group_name_H-M 'P 1 21/c 1'
_atom_sites_solution_hydrogens geom
_atom_sites_solution_primary direct
_atom_sites_solution_secondary difmap
_audit_creation_method SHELXL-97
_audit_update_record
;
2010-10-15 deposited with the CCDC.
2014-12-03 downloaded from the CCDC.
;
_cell_angle_alpha 90.00
_cell_angle_beta 101.1510(10)
_cell_angle_gamma 90.00
_cell_formula_units_Z 4
_cell_length_a 8.1644(9)
_cell_length_b 10.1980(11)
_cell_length_c 21.107(2)
_cell_measurement_reflns_used 3110
_cell_measurement_temperature 293(2)
_cell_measurement_theta_max 51.822
_cell_measurement_theta_min 4.452
_cell_volume 1724.2(3)
_computing_cell_refinement 'Bruker SMART'
_computing_data_collection 'Bruker SMART'
_computing_data_reduction 'Bruker SHELXTL'
_computing_molecular_graphics 'Bruker SHELXTL'
_computing_publication_material 'Bruker SHELXTL'
_computing_structure_refinement 'SHELXL-97 (Sheldrick, 1997)'
_computing_structure_solution 'SHELXS-97 (Sheldrick, 1990)'
_diffrn_ambient_temperature 293(2)
_diffrn_measured_fraction_theta_full 0.997
_diffrn_measured_fraction_theta_max 0.997
_diffrn_measurement_device_type 'CCD area detector'
_diffrn_measurement_method 'phi and omega scans'
_diffrn_radiation_monochromator graphite
_diffrn_radiation_source 'fine-focus sealed tube'
_diffrn_radiation_type MoK\a
_diffrn_radiation_wavelength 0.71073
_diffrn_reflns_av_R_equivalents 0.0526
_diffrn_reflns_av_sigmaI/netI 0.0448
_diffrn_reflns_limit_h_max 9
_diffrn_reflns_limit_h_min -10
_diffrn_reflns_limit_k_max 10
_diffrn_reflns_limit_k_min -12
_diffrn_reflns_limit_l_max 26
_diffrn_reflns_limit_l_min -25
_diffrn_reflns_number 9136
_diffrn_reflns_theta_full 26.00
_diffrn_reflns_theta_max 26.00
_diffrn_reflns_theta_min 1.97
_exptl_absorpt_coefficient_mu 0.073
_exptl_absorpt_correction_T_max 1.0000
_exptl_absorpt_correction_T_min 0.2993
_exptl_absorpt_correction_type empirical
_exptl_absorpt_process_details sadabs
_exptl_crystal_colour yellow
_exptl_crystal_density_diffrn 1.242
_exptl_crystal_density_method 'not measured'
_exptl_crystal_description prismatic
_exptl_crystal_F_000 680
_exptl_crystal_size_max 0.400
_exptl_crystal_size_mid 0.362
_exptl_crystal_size_min 0.331
_refine_diff_density_max 0.273
_refine_diff_density_min -0.252
_refine_diff_density_rms 0.055
_refine_ls_extinction_method none
_refine_ls_goodness_of_fit_ref 1.095
_refine_ls_hydrogen_treatment mixed
_refine_ls_matrix_type full
_refine_ls_number_parameters 231
_refine_ls_number_reflns 3370
_refine_ls_number_restraints 1
_refine_ls_restrained_S_all 1.095
_refine_ls_R_factor_all 0.0700
_refine_ls_R_factor_gt 0.0557
_refine_ls_shift/su_max 0.000
_refine_ls_shift/su_mean 0.000
_refine_ls_structure_factor_coef Fsqd
_refine_ls_weighting_details 'calc w=1/[\s^2^(Fo^2^)+(0.0999P)^2^+0.0000P] where P=(Fo^2^+2Fc^2^)/3'
_refine_ls_weighting_scheme calc
_refine_ls_wR_factor_gt 0.1587
_refine_ls_wR_factor_ref 0.1697
_reflns_number_gt 2482
_reflns_number_total 3370
_reflns_threshold_expression >2sigma(I)
_cod_data_source_file c4ob02220c2.cif
_cod_data_source_block cd201531
_cod_depositor_comments
;
The following automatic conversions were performed:

'_symmetry_cell_setting' value 'Monoclinic' changed to 'monoclinic'
according to
/usr/data/users/saulius/crontab/automatic-downloads/rss-feeds/RSC/lib/dictionaries/cif_core.dic
dictionary named 'cif_core.dic' version 2.4.2 from 2011-04-26.

Automatic conversion script
Id: cif_fix_values 2935 2014-11-11 08:27:57Z andrius 

 Adding full bibliography for 7154239.cif.
;
_cod_original_sg_symbol_H-M P2(1)/c
_cod_database_code 7154239

loop_
_symmetry_equiv_pos_as_xyz
'x, y, z'
'-x, y+1/2, -z+1/2'
'-x, -y, -z'
'x, -y-1/2, z-1/2'

loop_
_atom_site_label
_atom_site_type_symbol
_atom_site_fract_x
_atom_site_fract_y
_atom_site_fract_z
_atom_site_U_iso_or_equiv
_atom_site_adp_type
_atom_site_occupancy
_atom_site_symmetry_multiplicity
_atom_site_calc_flag
_atom_site_refinement_flags
N1 N 0.53959(18) 0.92741(15) 0.23298(6) 0.0608(4) Uani 1 1 d D
N2 N 0.33570(17) 1.24726(12) 0.13613(6) 0.0538(4) Uani 1 1 d .
C1 C 0.4123(2) 0.89150(15) 0.17771(7) 0.0519(4) Uani 1 1 d .
H1 H 0.3329 0.8338 0.1935 0.062 Uiso 1 1 calc R
C2 C 0.31793(18) 1.01310(15) 0.15102(7) 0.0477(4) Uani 1 1 d .
C3 C 0.40568(18) 1.13458(14) 0.15681(7) 0.0459(4) Uani 1 1 d .
C4 C 0.58254(19) 1.13609(14) 0.18768(7) 0.0478(4) Uani 1 1 d .
C5 C 0.64652(19) 1.02856(16) 0.22603(7) 0.0530(4) Uani 1 1 d .
C6 C 0.8111(2) 1.0307(2) 0.25825(8) 0.0722(5) Uani 1 1 d .
H6 H 0.8540 0.9604 0.2843 0.087 Uiso 1 1 calc R
C7 C 0.9109(2) 1.1356(3) 0.25189(10) 0.0831(6) Uani 1 1 d .
H7 H 1.0215 1.1359 0.2736 0.100 Uiso 1 1 calc R
C8 C 0.8497(2) 1.2405(2) 0.21391(11) 0.0794(6) Uani 1 1 d .
H8 H 0.9188 1.3112 0.2098 0.095 Uiso 1 1 calc R
C9 C 0.6860(2) 1.24103(17) 0.18181(9) 0.0610(5) Uani 1 1 d .
H9 H 0.6447 1.3122 0.1561 0.073 Uiso 1 1 calc R
C10 C 0.15396(19) 1.00933(17) 0.12030(7) 0.0553(4) Uani 1 1 d .
C11 C 0.0779(2) 1.12849(19) 0.09537(7) 0.0587(5) Uani 1 1 d .
C12 C 0.1723(2) 1.24493(17) 0.10524(7) 0.0573(5) Uani 1 1 d .
C13 C 0.0985(3) 1.3654(2) 0.08263(9) 0.0751(6) Uani 1 1 d .
H13 H 0.1603 1.4425 0.0893 0.090 Uiso 1 1 calc R
C14 C -0.0636(3) 1.3686(3) 0.05095(10) 0.0913(8) Uani 1 1 d .
H14 H -0.1125 1.4482 0.0365 0.110 Uiso 1 1 calc R
C15 C -0.1561(3) 1.2542(3) 0.04004(11) 0.0980(8) Uani 1 1 d .
H15 H -0.2659 1.2579 0.0176 0.118 Uiso 1 1 calc R
C16 C -0.0899(2) 1.1383(3) 0.06137(9) 0.0812(6) Uani 1 1 d .
H16 H -0.1549 1.0630 0.0538 0.097 Uiso 1 1 calc R
C17 C 0.0543(2) 0.8840(2) 0.11215(10) 0.0791(6) Uani 1 1 d .
H17A H 0.1264 0.8114 0.1270 0.119 Uiso 1 1 calc R
H17B H 0.0055 0.8719 0.0674 0.119 Uiso 1 1 calc R
H17C H -0.0326 0.8889 0.1369 0.119 Uiso 1 1 calc R
C18 C 0.48337(18) 0.81491(15) 0.12703(7) 0.0511(4) Uani 1 1 d .
C19 C 0.4940(3) 0.68111(19) 0.13073(11) 0.0919(7) Uani 1 1 d .
H19 H 0.4558 0.6378 0.1638 0.110 Uiso 1 1 calc R
C20 C 0.5603(4) 0.6092(2) 0.08633(12) 0.1135(10) Uani 1 1 d .
H20 H 0.5644 0.5182 0.0893 0.136 Uiso 1 1 calc R
C21 C 0.6198(3) 0.6710(2) 0.03800(10) 0.0831(6) Uani 1 1 d .
H21 H 0.6672 0.6229 0.0087 0.100 Uiso 1 1 calc R
C22 C 0.6092(2) 0.80294(18) 0.03324(9) 0.0650(5) Uani 1 1 d .
H22 H 0.6483 0.8457 0.0002 0.078 Uiso 1 1 calc R
C23 C 0.5406(2) 0.87481(15) 0.07704(8) 0.0571(4) Uani 1 1 d .
H23 H 0.5330 0.9655 0.0727 0.069 Uiso 1 1 calc R
H1A H 0.585(2) 0.8630(17) 0.2577(9) 0.084(6) Uiso 1 1 d D

loop_
_atom_site_aniso_label
_atom_site_aniso_U_11
_atom_site_aniso_U_22
_atom_site_aniso_U_33
_atom_site_aniso_U_23
_atom_site_aniso_U_13
_atom_site_aniso_U_12
N1 0.0724(9) 0.0597(9) 0.0496(8) 0.0110(7) 0.0104(7) 0.0052(7)
N2 0.0601(9) 0.0539(8) 0.0492(7) 0.0013(6) 0.0147(6) 0.0100(6)
C1 0.0567(9) 0.0529(9) 0.0496(8) 0.0048(7) 0.0185(7) -0.0022(7)
C2 0.0527(9) 0.0535(9) 0.0401(8) -0.0040(6) 0.0174(6) 0.0014(7)
C3 0.0513(9) 0.0505(9) 0.0386(7) -0.0012(6) 0.0155(6) 0.0048(6)
C4 0.0499(9) 0.0544(9) 0.0415(8) -0.0066(7) 0.0149(6) 0.0017(7)
C5 0.0527(9) 0.0656(10) 0.0422(8) -0.0049(7) 0.0124(7) 0.0087(8)
C6 0.0581(11) 0.0967(15) 0.0609(11) -0.0051(10) 0.0090(9) 0.0194(10)
C7 0.0477(10) 0.1250(19) 0.0757(13) -0.0207(13) 0.0095(9) 0.0052(12)
C8 0.0611(12) 0.0997(16) 0.0836(14) -0.0237(12) 0.0293(11) -0.0218(11)
C9 0.0616(11) 0.0652(11) 0.0615(10) -0.0082(8) 0.0245(8) -0.0074(8)
C10 0.0501(9) 0.0714(11) 0.0473(8) -0.0090(7) 0.0165(7) -0.0039(8)
C11 0.0495(9) 0.0861(13) 0.0420(8) -0.0050(8) 0.0131(7) 0.0079(8)
C12 0.0596(10) 0.0738(12) 0.0412(8) 0.0024(7) 0.0162(8) 0.0196(8)
C13 0.0839(13) 0.0843(13) 0.0608(11) 0.0153(9) 0.0232(10) 0.0313(10)
C14 0.0865(16) 0.124(2) 0.0647(12) 0.0236(13) 0.0189(12) 0.0540(15)
C15 0.0662(14) 0.158(3) 0.0661(13) 0.0089(14) 0.0052(11) 0.0371(16)
C16 0.0543(11) 0.1275(19) 0.0601(11) -0.0085(11) 0.0068(9) 0.0121(11)
C17 0.0686(12) 0.0908(15) 0.0787(13) -0.0115(10) 0.0162(10) -0.0205(10)
C18 0.0547(9) 0.0469(9) 0.0533(9) 0.0020(7) 0.0147(7) 0.0017(7)
C19 0.147(2) 0.0552(12) 0.0888(14) 0.0195(10) 0.0608(15) 0.0207(12)
C20 0.190(3) 0.0518(12) 0.1135(18) 0.0084(12) 0.0659(19) 0.0392(14)
C21 0.1021(16) 0.0719(13) 0.0836(14) -0.0048(10) 0.0384(12) 0.0278(11)
C22 0.0714(12) 0.0681(11) 0.0619(10) -0.0042(9) 0.0289(9) 0.0019(9)
C23 0.0705(11) 0.0465(9) 0.0595(10) -0.0026(7) 0.0252(8) -0.0018(7)

loop_
_atom_type_symbol
_atom_type_description
_atom_type_scat_dispersion_real
_atom_type_scat_dispersion_imag
_atom_type_scat_source
C C 0.0033 0.0016 'International Tables Vol C Tables 4.2.6.8 and 6.1.1.4'
H H 0.0000 0.0000 'International Tables Vol C Tables 4.2.6.8 and 6.1.1.4'
N N 0.0061 0.0033 'International Tables Vol C Tables 4.2.6.8 and 6.1.1.4'

loop_
_geom_angle_atom_site_label_1
_geom_angle_atom_site_label_2
_geom_angle_atom_site_label_3
_geom_angle
C5 N1 C1 118.26(13)
C5 N1 H1A 114.8(13)
C1 N1 H1A 116.5(13)
C3 N2 C12 117.57(14)
N1 C1 C2 109.09(13)
N1 C1 C18 112.46(12)
C2 C1 C18 113.22(12)
N1 C1 H1 107.3
C2 C1 H1 107.3
C18 C1 H1 107.3
C10 C2 C3 119.61(14)
C10 C2 C1 122.31(14)
C3 C2 C1 118.06(13)
N2 C3 C2 123.41(14)
N2 C3 C4 117.68(14)
C2 C3 C4 118.91(13)
C9 C4 C5 119.40(15)
C9 C4 C3 122.30(14)
C5 C4 C3 118.27(14)
N1 C5 C6 122.31(16)
N1 C5 C4 118.30(14)
C6 C5 C4 119.30(16)
C7 C6 C5 120.29(19)
C7 C6 H6 119.9
C5 C6 H6 119.9
C6 C7 C8 120.76(18)
C6 C7 H7 119.6
C8 C7 H7 119.6
C7 C8 C9 119.97(19)
C7 C8 H8 120.0
C9 C8 H8 120.0
C8 C9 C4 120.28(18)
C8 C9 H9 119.9
C4 C9 H9 119.9
C2 C10 C11 117.95(15)
C2 C10 C17 122.30(15)
C11 C10 C17 119.74(15)
C12 C11 C10 118.66(14)
C12 C11 C16 117.46(18)
C10 C11 C16 123.88(18)
N2 C12 C11 122.72(14)
N2 C12 C13 117.36(17)
C11 C12 C13 119.92(18)
C14 C13 C12 119.8(2)
C14 C13 H13 120.1
C12 C13 H13 120.1
C13 C14 C15 120.6(2)
C13 C14 H14 119.7
C15 C14 H14 119.7
C16 C15 C14 121.0(2)
C16 C15 H15 119.5
C14 C15 H15 119.5
C15 C16 C11 121.2(2)
C15 C16 H16 119.4
C11 C16 H16 119.4
C10 C17 H17A 109.5
C10 C17 H17B 109.5
H17A C17 H17B 109.5
C10 C17 H17C 109.5
H17A C17 H17C 109.5
H17B C17 H17C 109.5
C19 C18 C23 117.32(15)
C19 C18 C1 119.90(14)
C23 C18 C1 122.78(13)
C18 C19 C20 121.32(19)
C18 C19 H19 119.3
C20 C19 H19 119.3
C21 C20 C19 120.30(19)
C21 C20 H20 119.8
C19 C20 H20 119.8
C22 C21 C20 119.22(18)
C22 C21 H21 120.4
C20 C21 H21 120.4
C21 C22 C23 120.51(17)
C21 C22 H22 119.7
C23 C22 H22 119.7
C18 C23 C22 121.29(15)
C18 C23 H23 119.4
C22 C23 H23 119.4

loop_
_geom_bond_atom_site_label_1
_geom_bond_atom_site_label_2
_geom_bond_distance
N1 C5 1.377(2)
N1 C1 1.451(2)
N1 H1A 0.877(15)
N2 C3 1.3194(18)
N2 C12 1.367(2)
C1 C2 1.510(2)
C1 C18 1.527(2)
C1 H1 0.9800
C2 C10 1.371(2)
C2 C3 1.424(2)
C3 C4 1.465(2)
C4 C9 1.383(2)
C4 C5 1.403(2)
C5 C6 1.384(2)
C6 C7 1.367(3)
C6 H6 0.9300
C7 C8 1.372(3)
C7 H7 0.9300
C8 C9 1.377(3)
C8 H8 0.9300
C9 H9 0.9300
C10 C11 1.419(2)
C10 C17 1.507(2)
C11 C12 1.409(2)
C11 C16 1.422(2)
C12 C13 1.410(2)
C13 C14 1.363(3)
C13 H13 0.9300
C14 C15 1.384(3)
C14 H14 0.9300
C15 C16 1.341(3)
C15 H15 0.9300
C16 H16 0.9300
C17 H17A 0.9600
C17 H17B 0.9600
C17 H17C 0.9600
C18 C19 1.369(2)
C18 C23 1.377(2)
C19 C20 1.380(3)
C19 H19 0.9300
C20 C21 1.366(3)
C20 H20 0.9300
C21 C22 1.350(3)
C21 H21 0.9300
C22 C23 1.380(2)
C22 H22 0.9300
C23 H23 0.9300

loop_
_geom_torsion_atom_site_label_1
_geom_torsion_atom_site_label_2
_geom_torsion_atom_site_label_3
_geom_torsion_atom_site_label_4
_geom_torsion
C5 N1 C1 C2 -51.21(18)
C5 N1 C1 C18 75.26(18)
N1 C1 C2 C10 -150.44(14)
C18 C1 C2 C10 83.52(17)
N1 C1 C2 C3 31.33(17)
C18 C1 C2 C3 -94.71(16)
C12 N2 C3 C2 -2.8(2)
C12 N2 C3 C4 177.67(12)
C10 C2 C3 N2 2.7(2)
C1 C2 C3 N2 -179.01(13)
C10 C2 C3 C4 -177.78(13)
C1 C2 C3 C4 0.49(19)
N2 C3 C4 C9 -16.2(2)
C2 C3 C4 C9 164.29(14)
N2 C3 C4 C5 161.81(13)
C2 C3 C4 C5 -17.72(19)
C1 N1 C5 C6 -146.71(16)
C1 N1 C5 C4 36.9(2)
C9 C4 C5 N1 177.70(14)
C3 C4 C5 N1 -0.3(2)
C9 C4 C5 C6 1.2(2)
C3 C4 C5 C6 -176.82(13)
N1 C5 C6 C7 -177.37(16)
C4 C5 C6 C7 -1.0(2)
C5 C6 C7 C8 0.3(3)
C6 C7 C8 C9 0.2(3)
C7 C8 C9 C4 0.0(3)
C5 C4 C9 C8 -0.7(2)
C3 C4 C9 C8 177.25(14)
C3 C2 C10 C11 -0.1(2)
C1 C2 C10 C11 -178.28(13)
C3 C2 C10 C17 179.61(14)
C1 C2 C10 C17 1.4(2)
C2 C10 C11 C12 -2.1(2)
C17 C10 C11 C12 178.19(15)
C2 C10 C11 C16 178.70(14)
C17 C10 C11 C16 -1.0(2)
C3 N2 C12 C11 0.4(2)
C3 N2 C12 C13 -179.35(13)
C10 C11 C12 N2 2.1(2)
C16 C11 C12 N2 -178.71(14)
C10 C11 C12 C13 -178.18(14)
C16 C11 C12 C13 1.1(2)
N2 C12 C13 C14 179.39(16)
C11 C12 C13 C14 -0.4(3)
C12 C13 C14 C15 -0.8(3)
C13 C14 C15 C16 1.3(3)
C14 C15 C16 C11 -0.6(3)
C12 C11 C16 C15 -0.6(3)
C10 C11 C16 C15 178.62(18)
N1 C1 C18 C19 89.1(2)
C2 C1 C18 C19 -146.67(17)
N1 C1 C18 C23 -90.05(18)
C2 C1 C18 C23 34.2(2)
C23 C18 C19 C20 0.3(3)
C1 C18 C19 C20 -178.9(2)
C18 C19 C20 C21 1.2(4)
C19 C20 C21 C22 -1.7(4)
C20 C21 C22 C23 0.7(3)
C19 C18 C23 C22 -1.3(3)
C1 C18 C23 C22 177.86(15)
C21 C22 C23 C18 0.8(3)
